data_1507655
loop_
_publ_author_name
'Guti\'errez-Hern\'andez, Alejandro I'
'L\'opez-Cort\'es, Jos\'e G'
'Ortega-Alfaro, M Carmen'
'Ram\'irez-Apan, M Teresa'
'C\'azares-Marinero, Jos\'e de Jes\'us'
'Toscano, Rub\'en A'

_publ_section_title
;
 Ferrocenylselenoamides: synthesis, characterization and cytotoxic
 properties.
;
_journal_issue 10
_journal_name_full 'Journal of medicinal chemistry'
_journal_page_first 4652
_journal_page_last 4663
_journal_paper_doi 10.1021/jm300150t
_journal_volume 55
_journal_year 2012
_chemical_formula_moiety 'C13 H15 Fe N O Se'
_chemical_formula_sum 'C13 H15 Fe N O Se'
_chemical_formula_weight 336.07
_chemical_name_systematic
; 
 ? 
;
_space_group_IT_number 15
_symmetry_cell_setting monoclinic
_symmetry_space_group_name_Hall '-C 2yc'
_symmetry_space_group_name_H-M 'C 1 2/c 1'
_atom_sites_solution_hydrogens geom
_atom_sites_solution_primary direct
_atom_sites_solution_secondary difmap
_audit_creation_method SHELXL-97
_cell_angle_alpha 90.00
_cell_angle_beta 93.649(2)
_cell_angle_gamma 90.00
_cell_formula_units_Z 8
_cell_length_a 17.9830(19)
_cell_length_b 7.4102(8)
_cell_length_c 19.235(2)
_cell_measurement_reflns_used 5212
_cell_measurement_temperature 298(2)
_cell_measurement_theta_max 25.28
_cell_measurement_theta_min 2.27
_cell_volume 2558.0(5)
_computing_cell_refinement 'SMART V 5.625 (Bruker, 1999)'
_computing_data_collection 'SMART V 5.625 (Bruker, 1999)'
_computing_data_reduction 'SAINT V 7.34A (Bruker, 2006)'
_computing_molecular_graphics 'SHELXTL V 6.12 (Sheldrick, 2000)'
_computing_publication_material 'SHELXTL V 6.12 (Sheldrick, 2000)'
_computing_structure_refinement 'SHELXTL V 6.12 (Sheldrick, 2000)'
_computing_structure_solution 'SHELXTL V 6.12 (Sheldrick, 2000)'
_diffrn_ambient_temperature 298(2)
_diffrn_detector_area_resol_mean 0.661
_diffrn_measured_fraction_theta_full 0.994
_diffrn_measured_fraction_theta_max 0.994
_diffrn_measurement_device_type 'Bruker Smart Apex CCD diffractometer 01-670'
_diffrn_measurement_method \w-scans
_diffrn_radiation_monochromator graphite
_diffrn_radiation_source 'fine-focus sealed tube'
_diffrn_radiation_type MoK\a
_diffrn_radiation_wavelength 0.71073
_diffrn_reflns_av_R_equivalents 0.0268
_diffrn_reflns_av_sigmaI/netI 0.0253
_diffrn_reflns_limit_h_max 21
_diffrn_reflns_limit_h_min -21
_diffrn_reflns_limit_k_max 8
_diffrn_reflns_limit_k_min -8
_diffrn_reflns_limit_l_max 22
_diffrn_reflns_limit_l_min -23
_diffrn_reflns_number 10155
_diffrn_reflns_theta_full 25.37
_diffrn_reflns_theta_max 25.37
_diffrn_reflns_theta_min 2.27
_diffrn_standards_decay_% 0
_exptl_absorpt_coefficient_mu 4.007
_exptl_absorpt_correction_T_max 0.7048
_exptl_absorpt_correction_T_min 0.4250
_exptl_absorpt_correction_type multi-scan
_exptl_absorpt_process_details '(Sheldrick, 2008)'
_exptl_crystal_colour red
_exptl_crystal_density_diffrn 1.745
_exptl_crystal_density_method 'not measured'
_exptl_crystal_description prism
_exptl_crystal_F_000 1344
_exptl_crystal_size_max 0.284
_exptl_crystal_size_mid 0.184
_exptl_crystal_size_min 0.094
_refine_diff_density_max 0.367
_refine_diff_density_min -0.228
_refine_diff_density_rms 0.062
_refine_ls_extinction_method none
_refine_ls_goodness_of_fit_ref 1.059
_refine_ls_hydrogen_treatment mixed
_refine_ls_matrix_type full
_refine_ls_number_parameters 206
_refine_ls_number_reflns 2337
_refine_ls_number_restraints 172
_refine_ls_restrained_S_all 1.034
_refine_ls_R_factor_all 0.0315
_refine_ls_R_factor_gt 0.0254
_refine_ls_shift/su_max 0.001
_refine_ls_shift/su_mean 0.000
_refine_ls_structure_factor_coef Fsqd
_refine_ls_weighting_details 'calc w=1/[\s^2^(Fo^2^)+(0.0364P)^2^+0.0153P] where P=(Fo^2^+2Fc^2^)/3'
_refine_ls_weighting_scheme calc
_refine_ls_wR_factor_gt 0.0603
_refine_ls_wR_factor_ref 0.0629
_reflns_number_gt 2025
_reflns_number_total 2337
_reflns_threshold_expression >2sigma(I)
_cod_data_source_file jm300150t_si_002.cif
_cod_data_source_block Compount_7
_cod_depositor_comments
;
The following automatic conversions were performed:

'_symmetry_cell_setting' value 'Monoclinic' changed to 'monoclinic'
according to /home/saulius/struct/CIF-dictionaries/cif_core.dic
dictionary named 'cif_core.dic' version 2.4.1 from 2010-06-29.

Automatic conversion script
Id: cif_fix_values 1715 2011-07-08 13:25:40Z adriana 
;
_cod_original_sg_symbol_H-M 'C 2/c'
_cod_database_code 1507655

loop_
_symmetry_equiv_pos_as_xyz
'x, y, z'
'-x, y, -z+1/2'
'x+1/2, y+1/2, z'
'-x+1/2, y+1/2, -z+1/2'
'-x, -y, -z'
'x, -y, z-1/2'
'-x+1/2, -y+1/2, -z'
'x+1/2, -y+1/2, z-1/2'

loop_
_atom_site_label
_atom_site_type_symbol
_atom_site_fract_x
_atom_site_fract_y
_atom_site_fract_z
_atom_site_U_iso_or_equiv
_atom_site_adp_type
_atom_site_occupancy
_atom_site_symmetry_multiplicity
_atom_site_calc_flag
_atom_site_refinement_flags
_atom_site_disorder_assembly
_atom_site_disorder_group
Fe1 Fe 0.681029(16) 0.33715(4) 0.127171(16) 0.03334(11) Uani 1 1 d . . .
Se1 Se 0.463948(14) 0.50703(3) 0.157785(14) 0.05083(11) Uani 1 1 d . A .
O1 O 0.47351(12) -0.0982(2) 0.07947(10) 0.0599(5) Uani 1 1 d . . .
H1A H 0.479(2) -0.184(4) 0.1016(18) 0.090 Uiso 1 1 d . . .
N1 N 0.48919(10) 0.2736(3) 0.04887(11) 0.0402(5) Uani 1 1 d . A .
H1 H 0.5126(14) 0.227(4) 0.0226(13) 0.048 Uiso 1 1 d . . .
C1 C 0.59272(12) 0.4632(3) 0.07819(12) 0.0345(5) Uani 1 1 d . A .
C2 C 0.63561(13) 0.5875(3) 0.12092(13) 0.0427(6) Uani 1 1 d . A .
H2 H 0.6176 0.6567 0.1599 0.051 Uiso 1 1 calc R . .
C3 C 0.70802(13) 0.5934(3) 0.09776(15) 0.0481(6) Uani 1 1 d . A .
H3 H 0.7493 0.6660 0.1183 0.058 Uiso 1 1 calc R . .
C4 C 0.71176(13) 0.4742(3) 0.04090(13) 0.0462(6) Uani 1 1 d . A .
H4A H 0.7561 0.4498 0.0153 0.055 Uiso 1 1 calc R . .
C5 C 0.64105(12) 0.3925(3) 0.02806(12) 0.0386(5) Uani 1 1 d . A .
H5 H 0.6275 0.3038 -0.0084 0.046 Uiso 1 1 calc R . .
C6 C 0.6397(4) 0.1312(13) 0.1819(6) 0.0476(16) Uani 0.587(18) 1 d PDU A 1
H6 H 0.5873 0.0950 0.1815 0.057 Uiso 0.587(18) 1 calc PR A 1
C7 C 0.6757(5) 0.2554(15) 0.2277(5) 0.0492(15) Uani 0.587(18) 1 d PDU A 1
H7A H 0.6525 0.3222 0.2646 0.059 Uiso 0.587(18) 1 calc PR A 1
C8 C 0.7512(5) 0.2713(13) 0.2102(5) 0.0463(15) Uani 0.587(18) 1 d PDU A 1
H8 H 0.7895 0.3491 0.2331 0.056 Uiso 0.587(18) 1 calc PR A 1
C9 C 0.7609(4) 0.1508(14) 0.1542(5) 0.0443(15) Uani 0.587(18) 1 d PDU A 1
H9 H 0.8072 0.1315 0.1309 0.053 Uiso 0.587(18) 1 calc PR A 1
C10 C 0.6924(6) 0.0660(11) 0.1374(4) 0.0441(15) Uani 0.587(18) 1 d PDU A 1
H10 H 0.6827 -0.0228 0.1002 0.053 Uiso 0.587(18) 1 calc PR A 1
C6B C 0.7615(6) 0.235(2) 0.1984(8) 0.0478(19) Uani 0.413(18) 1 d PDU A 2
H6B H 0.8108 0.2869 0.2098 0.057 Uiso 0.413(18) 1 calc PR A 2
C7B C 0.7439(8) 0.1093(18) 0.1456(6) 0.0459(19) Uani 0.413(18) 1 d PDU A 2
H7B H 0.7789 0.0574 0.1141 0.055 Uiso 0.413(18) 1 calc PR A 2
C8B C 0.6669(8) 0.0669(16) 0.1464(7) 0.045(2) Uani 0.413(18) 1 d PDU A 2
H8B H 0.6392 -0.0198 0.1161 0.054 Uiso 0.413(18) 1 calc PR A 2
C9B C 0.6381(5) 0.170(2) 0.2008(7) 0.0455(19) Uani 0.413(18) 1 d PDU A 2
H9B H 0.5864 0.1697 0.2141 0.055 Uiso 0.413(18) 1 calc PR A 2
C10B C 0.6959(8) 0.276(2) 0.2311(7) 0.0457(19) Uani 0.413(18) 1 d PDU A 2
H10B H 0.6917 0.3611 0.2697 0.055 Uiso 0.413(18) 1 calc PR A 2
C11 C 0.51667(12) 0.4044(3) 0.08917(11) 0.0352(5) Uani 1 1 d . . .
C12 C 0.41725(13) 0.1861(3) 0.05473(14) 0.0505(6) Uani 1 1 d . . .
H12A H 0.3988 0.1426 0.0093 0.061 Uiso 1 1 calc R A .
H12B H 0.3818 0.2733 0.0705 0.061 Uiso 1 1 calc R . .
C13 C 0.42335(14) 0.0296(3) 0.10533(15) 0.0506(6) Uani 1 1 d . A .
H13A H 0.4417 0.0715 0.1510 0.061 Uiso 1 1 calc R . .
H13B H 0.3748 -0.0252 0.1094 0.061 Uiso 1 1 calc R . .

loop_
_atom_site_aniso_label
_atom_site_aniso_U_11
_atom_site_aniso_U_22
_atom_site_aniso_U_33
_atom_site_aniso_U_23
_atom_site_aniso_U_13
_atom_site_aniso_U_12
Fe1 0.03374(17) 0.03016(18) 0.03559(19) 0.00016(13) -0.00184(12) 0.00363(13)
Se1 0.05260(17) 0.04978(18) 0.05196(19) 0.00446(12) 0.01788(12) 0.00698(11)
O1 0.0806(13) 0.0407(10) 0.0596(13) 0.0041(9) 0.0124(10) 0.0039(10)
N1 0.0371(10) 0.0373(11) 0.0460(12) 0.0013(9) 0.0020(9) -0.0002(8)
C1 0.0366(11) 0.0282(11) 0.0379(12) 0.0067(9) -0.0027(9) 0.0048(9)
C2 0.0475(14) 0.0275(11) 0.0524(15) 0.0017(11) -0.0036(11) 0.0056(10)
C3 0.0402(13) 0.0328(12) 0.0702(18) 0.0059(13) -0.0049(12) -0.0058(10)
C4 0.0407(13) 0.0476(14) 0.0506(15) 0.0129(12) 0.0064(11) -0.0004(11)
C5 0.0388(12) 0.0404(12) 0.0364(13) 0.0081(10) 0.0007(9) 0.0010(10)
C6 0.048(2) 0.044(4) 0.050(4) 0.018(3) 0.001(2) 0.002(2)
C7 0.050(3) 0.058(3) 0.040(3) 0.008(2) 0.002(3) 0.011(3)
C8 0.047(3) 0.050(3) 0.040(3) -0.001(2) -0.013(2) 0.011(2)
C9 0.037(2) 0.044(4) 0.051(3) 0.001(2) -0.009(2) 0.009(2)
C10 0.048(4) 0.033(2) 0.051(3) 0.0069(19) -0.005(3) 0.006(3)
C6B 0.042(3) 0.054(4) 0.046(4) 0.005(3) -0.009(3) 0.008(3)
C7B 0.048(4) 0.038(4) 0.051(4) 0.004(3) -0.005(3) 0.018(3)
C8B 0.051(4) 0.032(3) 0.049(4) 0.005(3) -0.006(4) 0.003(4)
C9B 0.049(3) 0.047(4) 0.040(4) 0.010(3) 0.003(3) 0.002(3)
C10B 0.053(4) 0.053(4) 0.030(3) 0.003(2) -0.008(3) 0.002(3)
C11 0.0369(11) 0.0315(11) 0.0366(12) 0.0086(10) -0.0023(9) 0.0071(9)
C12 0.0371(12) 0.0472(14) 0.0660(17) 0.0071(13) -0.0058(11) -0.0053(11)
C13 0.0436(14) 0.0469(14) 0.0619(17) 0.0071(13) 0.0073(12) -0.0068(11)

loop_
_atom_type_symbol
_atom_type_description
_atom_type_scat_dispersion_real
_atom_type_scat_dispersion_imag
_atom_type_scat_source
C C 0.0033 0.0016 'International Tables Vol C Tables 4.2.6.8 and 6.1.1.4'
H H 0.0000 0.0000 'International Tables Vol C Tables 4.2.6.8 and 6.1.1.4'
N N 0.0061 0.0033 'International Tables Vol C Tables 4.2.6.8 and 6.1.1.4'
O O 0.0106 0.0060 'International Tables Vol C Tables 4.2.6.8 and 6.1.1.4'
Fe Fe 0.3463 0.8444 'International Tables Vol C Tables 4.2.6.8 and 6.1.1.4'
Se Se -0.0929 2.2259 'International Tables Vol C Tables 4.2.6.8 and 6.1.1.4'

loop_
_geom_angle_atom_site_label_1
_geom_angle_atom_site_label_2
_geom_angle_atom_site_label_3
_geom_angle
C6 Fe1 C1 106.7(2)
C6 Fe1 C2 124.2(3)
C1 Fe1 C2 41.28(9)
C6 Fe1 C10 40.5(2)
C1 Fe1 C10 125.0(3)
C2 Fe1 C10 161.8(3)
C6 Fe1 C8 68.9(3)
C1 Fe1 C8 155.2(3)
C2 Fe1 C8 119.6(3)
C10 Fe1 C8 68.4(3)
C6 Fe1 C7 40.5(2)
C1 Fe1 C7 119.8(3)
C2 Fe1 C7 106.6(3)
C10 Fe1 C7 67.9(3)
C8 Fe1 C7 41.0(2)
C6 Fe1 C9 68.4(3)
C1 Fe1 C9 162.2(3)
C2 Fe1 C9 155.6(3)
C10 Fe1 C9 40.39(19)
C8 Fe1 C9 40.8(2)
C7 Fe1 C9 68.3(3)
C6 Fe1 C5 121.3(3)
C1 Fe1 C5 41.48(9)
C2 Fe1 C5 69.10(9)
C10 Fe1 C5 108.5(2)
C8 Fe1 C5 161.7(3)
C7 Fe1 C5 156.2(3)
C9 Fe1 C5 125.3(3)
C6 Fe1 C3 160.9(4)
C1 Fe1 C3 68.67(9)
C2 Fe1 C3 40.28(10)
C10 Fe1 C3 157.1(3)
C8 Fe1 C3 107.1(2)
C7 Fe1 C3 124.4(3)
C9 Fe1 C3 121.6(3)
C5 Fe1 C3 68.31(10)
C6 Fe1 C7B 60.3(4)
C1 Fe1 C7B 150.3(5)
C2 Fe1 C7B 168.4(5)
C10 Fe1 C7B 27.9(3)
C8 Fe1 C7B 50.1(4)
C7 Fe1 C7B 69.5(4)
C9 Fe1 C7B 12.9(4)
C5 Fe1 C7B 119.1(4)
C3 Fe1 C7B 132.3(4)
C6 Fe1 C10B 49.9(4)
C1 Fe1 C10B 127.3(4)
C2 Fe1 C10B 106.6(4)
C10 Fe1 C10B 71.4(4)
C8 Fe1 C10B 31.2(4)
C7 Fe1 C10B 11.1(4)
C9 Fe1 C10B 63.6(4)
C5 Fe1 C10B 166.8(4)
C3 Fe1 C10B 117.1(4)
C7B Fe1 C10B 67.3(4)
C6 Fe1 C4 157.2(3)
C1 Fe1 C4 68.81(9)
C2 Fe1 C4 68.12(10)
C10 Fe1 C4 122.6(3)
C8 Fe1 C4 124.7(3)
C7 Fe1 C4 161.4(3)
C9 Fe1 C4 108.7(2)
C5 Fe1 C4 40.53(9)
C3 Fe1 C4 40.26(10)
C7B Fe1 C4 112.0(3)
C10B Fe1 C4 150.8(4)
C11 N1 C12 125.7(2)
C2 C1 C5 107.07(19)
C2 C1 C11 125.8(2)
C5 C1 C11 126.8(2)
C2 C1 Fe1 69.54(12)
C5 C1 Fe1 69.75(12)
C11 C1 Fe1 120.58(14)
C3 C2 C1 108.4(2)
C3 C2 Fe1 70.67(13)
C1 C2 Fe1 69.17(12)
C2 C3 C4 108.5(2)
C2 C3 Fe1 69.05(13)
C4 C3 Fe1 69.95(13)
C3 C4 C5 108.5(2)
C3 C4 Fe1 69.79(14)
C5 C4 Fe1 69.17(13)
C4 C5 C1 107.6(2)
C4 C5 Fe1 70.30(13)
C1 C5 Fe1 68.76(12)
C10 C6 C7 107.9(5)
C10 C6 Fe1 70.0(4)
C7 C6 Fe1 70.2(5)
C6 C7 C8 108.3(5)
C6 C7 Fe1 69.3(5)
C8 C7 Fe1 69.4(5)
C9 C8 C7 107.0(5)
C9 C8 Fe1 69.8(4)
C7 C8 Fe1 69.6(5)
C10 C9 C8 108.0(4)
C10 C9 Fe1 69.5(4)
C8 C9 Fe1 69.4(4)
C6 C10 C9 108.8(5)
C6 C10 Fe1 69.5(4)
C9 C10 Fe1 70.1(4)
C7B C6B C10B 108.2(6)
C7B C6B Fe1 69.3(7)
C10B C6B Fe1 69.2(8)
C6B C7B C8B 108.4(6)
C6B C7B Fe1 71.1(7)
C8B C7B Fe1 69.9(6)
C9B C8B C7B 106.8(7)
C9B C8B Fe1 70.2(7)
C7B C8B Fe1 69.6(6)
C10B C9B C8B 108.4(7)
C10B C9B Fe1 69.6(8)
C8B C9B Fe1 69.5(6)
C9B C10B C6B 108.2(6)
C9B C10B Fe1 70.7(7)
C6B C10B Fe1 70.9(8)
N1 C11 C1 116.9(2)
N1 C11 Se1 122.38(17)
C1 C11 Se1 120.66(16)
N1 C12 C13 111.23(19)
O1 C13 C12 107.9(2)

loop_
_geom_bond_atom_site_label_1
_geom_bond_atom_site_label_2
_geom_bond_distance
Fe1 C6 2.022(8)
Fe1 C1 2.023(2)
Fe1 C2 2.028(2)
Fe1 C10 2.028(8)
Fe1 C8 2.031(9)
Fe1 C7 2.034(11)
Fe1 C9 2.036(8)
Fe1 C5 2.036(2)
Fe1 C3 2.049(2)
Fe1 C7B 2.050(11)
Fe1 C10B 2.051(15)
Fe1 C4 2.051(2)
Se1 C11 1.838(2)
O1 C13 1.420(3)
N1 C11 1.318(3)
N1 C12 1.458(3)
C1 C2 1.428(3)
C1 C5 1.437(3)
C1 C11 1.463(3)
C2 C3 1.404(3)
C3 C4 1.411(4)
C4 C5 1.416(3)
C6 C10 1.402(7)
C6 C7 1.403(6)
C7 C8 1.425(6)
C8 C9 1.418(6)
C9 C10 1.403(6)
C6B C7B 1.397(8)
C6B C10B 1.407(9)
C7B C8B 1.421(7)
C8B C9B 1.421(7)
C9B C10B 1.398(7)
C12 C13 1.513(3)

loop_
_geom_hbond_atom_site_label_D
_geom_hbond_atom_site_label_H
_geom_hbond_atom_site_label_A
_geom_hbond_distance_DH
_geom_hbond_distance_HA
_geom_hbond_distance_DA
_geom_hbond_angle_DHA
_geom_hbond_site_symmetry_A
N1 H1 O1 0.76(2) 2.21(3) 2.906(3) 152(3) 5_655
O1 H1A Se1 0.77(3) 2.55(3) 3.3000(19) 165(4) 1_545
